data_4061724
loop_
_publ_author_name
Carpentier
Lehmann

_journal_name_full Organometallics
_journal_paper_doi 10.1021/om0505817
_journal_year 2005
_chemical_formula_sum 'C46 H47 Cl2 N O2 Ti'
_chemical_formula_weight 764.65
_space_group_IT_number 2
_symmetry_cell_setting triclinic
_symmetry_space_group_name_Hall '-P 1'
_symmetry_space_group_name_H-M 'P -1'
_cell_angle_alpha 93.4990(10)
_cell_angle_beta 103.2690(10)
_cell_angle_gamma 97.669(2)
_cell_formula_units_Z 2
_cell_length_a 11.6927(2)
_cell_length_b 12.8447(3)
_cell_length_c 13.5239(4)
_cell_measurement_temperature 120(1)
_cell_volume 1950.37(8)
_diffrn_ambient_temperature 293(2)
_exptl_crystal_density_diffrn 1.302
_cod_depositor_comments
;
The following automatic conversions were performed:
'_symmetry_cell_setting' value 'Triclinic' changed to 'triclinic'
according to '/home/saulius/struct/CIF-dictionaries/cif_core.dic'
dictionary named 'cif_core.dic' version 2.4.1 from 2010-06-29.

Automatic conversion script
Id: cif_fix_enum 1527 2010-12-29 10:47:43Z saulius 
;
_cod_database_code 4061724

loop_
_symmetry_equiv_pos_as_xyz
'x, y, z'
'-x, -y, -z'

loop_
_atom_site_label
_atom_site_type_symbol
_atom_site_fract_x
_atom_site_fract_y
_atom_site_fract_z
_atom_site_U_iso_or_equiv
_atom_site_adp_type
_atom_site_occupancy
_atom_site_symmetry_multiplicity
_atom_site_calc_flag
_atom_site_refinement_flags
_atom_site_disorder_assembly
_atom_site_disorder_group
Ti1 Ti 0.72954(3) 0.24412(3) 0.60162(3) 0.02034(11) Uani 1 1 d . . .
Cl1 Cl 0.61878(5) 0.22925(4) 0.44027(4) 0.02721(13) Uani 1 1 d . . .
Cl2 Cl 0.90817(5) 0.32403(4) 0.58462(4) 0.03078(14) Uani 1 1 d . . .
O1 O 0.69713(13) 0.34677(11) 0.68196(11) 0.0234(3) Uani 1 1 d . . .
O2 O 0.77445(13) 0.12176(11) 0.64019(11) 0.0226(3) Uani 1 1 d . . .
N1 N 0.57357(15) 0.16300(13) 0.66497(13) 0.0202(3) Uani 1 1 d . . .
C1 C 0.63389(18) 0.34236(16) 0.76094(16) 0.0217(4) Uani 1 1 d . . .
C2 C 0.59352(18) 0.22362(15) 0.76656(15) 0.0205(4) Uani 1 1 d . . .
H2A H 0.6537 0.1962 0.8157 0.025 Uiso 1 1 calc R . .
H2B H 0.5205 0.2147 0.7897 0.025 Uiso 1 1 calc R . .
C3 C 0.59389(17) 0.05180(15) 0.67697(16) 0.0208(4) Uani 1 1 d . . .
H3A H 0.5530 0.0075 0.6150 0.025 Uiso 1 1 calc R . .
H3B H 0.5619 0.0261 0.7325 0.025 Uiso 1 1 calc R . .
C4 C 0.72888(18) 0.04549(15) 0.69949(16) 0.0206(4) Uani 1 1 d . . .
C5 C 0.71886(18) 0.39458(16) 0.86024(16) 0.0232(4) Uani 1 1 d . . .
C6 C 0.7320(2) 0.35151(18) 0.95258(18) 0.0310(5) Uani 1 1 d . . .
H6 H 0.6910 0.2851 0.9558 0.037 Uiso 1 1 calc R . .
C7 C 0.8064(2) 0.4068(2) 1.04111(19) 0.0339(5) Uani 1 1 d . . .
H7 H 0.8155 0.3756 1.1022 0.041 Uiso 1 1 calc R . .
C8 C 0.8671(2) 0.50728(18) 1.04034(19) 0.0307(5) Uani 1 1 d . . .
C9 C 0.8540(2) 0.54968(19) 0.9470(2) 0.0331(5) Uani 1 1 d . . .
H9 H 0.8951 0.6161 0.9438 0.040 Uiso 1 1 calc R . .
C10 C 0.7810(2) 0.49500(18) 0.85867(19) 0.0308(5) Uani 1 1 d . . .
H10 H 0.7732 0.5256 0.7974 0.037 Uiso 1 1 calc R . .
C11 C 0.9428(2) 0.5691(2) 1.1371(2) 0.0380(6) Uani 1 1 d . . .
H11A H 0.9420 0.5274 1.1936 0.057 Uiso 1 1 calc R . .
H11B H 0.9116 0.6329 1.1490 0.057 Uiso 1 1 calc R . .
H11C H 1.0230 0.5863 1.1303 0.057 Uiso 1 1 calc R . .
C12 C 0.52964(18) 0.40475(15) 0.73575(16) 0.0217(4) Uani 1 1 d . . .
C13 C 0.4968(2) 0.44731(17) 0.64365(17) 0.0262(4) Uani 1 1 d . . .
H13 H 0.5417 0.4420 0.5955 0.031 Uiso 1 1 calc R . .
C14 C 0.3970(2) 0.49801(17) 0.62275(18) 0.0294(5) Uani 1 1 d . . .
H14 H 0.3765 0.5264 0.5606 0.035 Uiso 1 1 calc R . .
C15 C 0.3272(2) 0.50729(17) 0.69230(18) 0.0268(5) Uani 1 1 d . . .
C16 C 0.3641(2) 0.46798(17) 0.78676(18) 0.0269(5) Uani 1 1 d . . .
H16 H 0.3210 0.4758 0.8359 0.032 Uiso 1 1 calc R . .
C17 C 0.46331(19) 0.41774(17) 0.80858(17) 0.0243(4) Uani 1 1 d . . .
H17 H 0.4861 0.3924 0.8720 0.029 Uiso 1 1 calc R . .
C18 C 0.2160(2) 0.5577(2) 0.6673(2) 0.0347(5) Uani 1 1 d . . .
H18A H 0.1800 0.5571 0.7244 0.052 Uiso 1 1 calc R . .
H18B H 0.1611 0.5188 0.6087 0.052 Uiso 1 1 calc R . .
H18C H 0.2359 0.6292 0.6528 0.052 Uiso 1 1 calc R . .
C19 C 0.45341(18) 0.16801(17) 0.59661(16) 0.0229(4) Uani 1 1 d . . .
H19A H 0.4457 0.1242 0.5338 0.028 Uiso 1 1 calc R . .
H19B H 0.4519 0.2400 0.5792 0.028 Uiso 1 1 calc R . .
C20 C 0.34521(18) 0.13461(17) 0.63735(17) 0.0240(4) Uani 1 1 d . . .
C21 C 0.27856(19) 0.21053(18) 0.66139(18) 0.0277(5) Uani 1 1 d . . .
H21 H 0.3039 0.2813 0.6560 0.033 Uiso 1 1 calc R . .
C22 C 0.1752(2) 0.1823(2) 0.6932(2) 0.0346(5) Uani 1 1 d . . .
H22 H 0.1320 0.2339 0.7094 0.041 Uiso 1 1 calc R . .
C23 C 0.1362(2) 0.0775(2) 0.7008(2) 0.0389(6) Uani 1 1 d . . .
H23 H 0.0678 0.0585 0.7235 0.047 Uiso 1 1 calc R . .
C24 C 0.1995(2) 0.0009(2) 0.6743(2) 0.0395(6) Uani 1 1 d . . .
H24 H 0.1722 -0.0699 0.6776 0.047 Uiso 1 1 calc R . .
C25 C 0.3033(2) 0.02899(18) 0.6430(2) 0.0320(5) Uani 1 1 d . . .
H25 H 0.3452 -0.0231 0.6256 0.038 Uiso 1 1 calc R . .
C26 C 0.75222(18) -0.06346(16) 0.66348(16) 0.0220(4) Uani 1 1 d . . .
C27 C 0.6901(2) -0.15561(17) 0.68602(18) 0.0276(5) Uani 1 1 d . . .
H27 H 0.6279 -0.1518 0.7177 0.033 Uiso 1 1 calc R . .
C28 C 0.7205(2) -0.25367(18) 0.66153(18) 0.0302(5) Uani 1 1 d . . .
H28 H 0.6777 -0.3145 0.6767 0.036 Uiso 1 1 calc R . .
C29 C 0.8134(2) -0.26221(18) 0.61490(18) 0.0306(5) Uani 1 1 d . . .
C30 C 0.8726(2) -0.17035(19) 0.59039(18) 0.0301(5) Uani 1 1 d . . .
H30 H 0.9340 -0.1745 0.5578 0.036 Uiso 1 1 calc R . .
C31 C 0.84266(19) -0.07229(18) 0.61329(17) 0.0256(4) Uani 1 1 d . . .
H31 H 0.8832 -0.0120 0.5950 0.031 Uiso 1 1 calc R . .
C32 C 0.8507(3) -0.3679(2) 0.5926(2) 0.0451(7) Uani 1 1 d . . .
H32A H 0.8003 -0.4226 0.6144 0.068 Uiso 1 1 calc R . .
H32B H 0.9317 -0.3673 0.6287 0.068 Uiso 1 1 calc R . .
H32C H 0.8436 -0.3808 0.5206 0.068 Uiso 1 1 calc R . .
C33 C 0.79619(18) 0.07142(15) 0.81153(16) 0.0205(4) Uani 1 1 d . . .
C34 C 0.75755(19) 0.01990(17) 0.88907(16) 0.0245(4) Uani 1 1 d . . .
H34 H 0.6882 -0.0289 0.8728 0.029 Uiso 1 1 calc R . .
C35 C 0.8218(2) 0.04102(17) 0.98990(17) 0.0271(5) Uani 1 1 d . . .
H35 H 0.7942 0.0065 1.0403 0.033 Uiso 1 1 calc R . .
C36 C 0.9268(2) 0.11285(18) 1.01727(17) 0.0271(5) Uani 1 1 d . . .
C37 C 0.96535(19) 0.16220(17) 0.93981(18) 0.0278(5) Uani 1 1 d . . .
H37 H 1.0357 0.2097 0.9560 0.033 Uiso 1 1 calc R . .
C38 C 0.90138(19) 0.14237(17) 0.83850(17) 0.0252(4) Uani 1 1 d . . .
H38 H 0.9293 0.1770 0.7883 0.030 Uiso 1 1 calc R . .
C39 C 0.9956(2) 0.1363(2) 1.12725(19) 0.0378(6) Uani 1 1 d . . .
H39A H 1.0650 0.1872 1.1314 0.057 Uiso 1 1 calc R . .
H39B H 1.0193 0.0725 1.1532 0.057 Uiso 1 1 calc R . .
H39C H 0.9464 0.1640 1.1670 0.057 Uiso 1 1 calc R . .
C40 C 0.6512(3) 0.1550(3) 1.1561(2) 0.0528(7) Uani 1 1 d . . .
H40A H 0.6747 0.1004 1.1169 0.079 Uiso 1 1 calc R . .
H40B H 0.6366 0.1289 1.2179 0.079 Uiso 1 1 calc R . .
H40C H 0.7134 0.2146 1.1728 0.079 Uiso 1 1 calc R . .
C41 C 0.5404(2) 0.1876(2) 1.0953(2) 0.0376(6) Uani 1 1 d . . .
C42 C 0.4869(2) 0.2656(2) 1.1347(2) 0.0405(6) Uani 1 1 d . . .
H42 H 0.5194 0.2972 1.2007 0.049 Uiso 1 1 calc R . .
C43 C 0.3867(3) 0.2962(3) 1.0770(3) 0.0540(8) Uani 1 1 d . . .
H43 H 0.3530 0.3496 1.1038 0.065 Uiso 1 1 calc R . .
C44 C 0.3349(3) 0.2493(3) 0.9802(3) 0.0524(8) Uani 1 1 d . . .
H44 H 0.2663 0.2699 0.9420 0.063 Uiso 1 1 calc R . .
C45 C 0.3862(2) 0.1712(2) 0.9404(2) 0.0419(6) Uani 1 1 d . . .
H45 H 0.3515 0.1391 0.8749 0.050 Uiso 1 1 calc R . .
C46 C 0.4876(2) 0.1400(2) 0.9957(2) 0.0378(6) Uani 1 1 d . . .
H46 H 0.5214 0.0875 0.9676 0.045 Uiso 1 1 calc R . .

loop_
_atom_site_aniso_label
_atom_site_aniso_U_11
_atom_site_aniso_U_22
_atom_site_aniso_U_33
_atom_site_aniso_U_23
_atom_site_aniso_U_13
_atom_site_aniso_U_12
Ti1 0.0216(2) 0.02053(19) 0.0189(2) 0.00219(14) 0.00435(14) 0.00395(14)
Cl1 0.0314(3) 0.0285(3) 0.0201(3) 0.00317(19) 0.0024(2) 0.0051(2)
Cl2 0.0247(3) 0.0336(3) 0.0352(3) 0.0076(2) 0.0094(2) 0.0024(2)
O1 0.0248(7) 0.0220(7) 0.0240(8) 0.0001(6) 0.0085(6) 0.0020(6)
O2 0.0231(7) 0.0246(7) 0.0222(8) 0.0063(6) 0.0069(6) 0.0062(6)
N1 0.0195(8) 0.0193(8) 0.0198(9) -0.0014(6) 0.0015(7) 0.0035(6)
C1 0.0219(10) 0.0221(10) 0.0206(10) -0.0003(8) 0.0055(8) 0.0020(8)
C2 0.0219(10) 0.0210(10) 0.0173(10) 0.0000(7) 0.0027(8) 0.0026(8)
C3 0.0206(10) 0.0188(9) 0.0212(10) 0.0004(7) 0.0015(8) 0.0027(7)
C4 0.0216(10) 0.0197(9) 0.0207(10) 0.0036(8) 0.0050(8) 0.0034(7)
C5 0.0215(10) 0.0235(10) 0.0229(11) -0.0042(8) 0.0038(8) 0.0031(8)
C6 0.0364(12) 0.0263(11) 0.0255(12) -0.0013(9) 0.0042(9) -0.0048(9)
C7 0.0379(13) 0.0354(13) 0.0240(12) -0.0001(10) 0.0031(10) -0.0010(10)
C8 0.0257(11) 0.0309(12) 0.0320(13) -0.0078(9) 0.0040(9) 0.0027(9)
C9 0.0336(12) 0.0254(11) 0.0369(13) -0.0031(9) 0.0066(10) -0.0015(9)
C10 0.0333(12) 0.0258(11) 0.0303(12) 0.0006(9) 0.0040(10) 0.0017(9)
C11 0.0342(13) 0.0400(14) 0.0347(14) -0.0107(11) 0.0031(10) 0.0033(10)
C12 0.0222(10) 0.0176(9) 0.0239(11) -0.0002(8) 0.0043(8) 0.0008(7)
C13 0.0291(11) 0.0244(10) 0.0267(11) 0.0035(8) 0.0095(9) 0.0038(8)
C14 0.0366(12) 0.0253(11) 0.0278(12) 0.0074(9) 0.0080(10) 0.0074(9)
C15 0.0285(11) 0.0215(10) 0.0299(12) 0.0033(9) 0.0055(9) 0.0048(8)
C16 0.0284(11) 0.0258(11) 0.0275(11) 0.0003(9) 0.0088(9) 0.0047(9)
C17 0.0257(10) 0.0260(10) 0.0208(10) 0.0012(8) 0.0049(8) 0.0041(8)
C18 0.0341(13) 0.0353(13) 0.0375(14) 0.0086(10) 0.0087(10) 0.0124(10)
C19 0.0211(10) 0.0237(10) 0.0217(10) -0.0003(8) 0.0001(8) 0.0049(8)
C20 0.0198(10) 0.0253(10) 0.0239(11) -0.0003(8) -0.0003(8) 0.0032(8)
C21 0.0230(10) 0.0269(11) 0.0290(12) -0.0042(9) -0.0008(9) 0.0040(8)
C22 0.0220(11) 0.0413(14) 0.0378(14) -0.0055(11) 0.0024(10) 0.0085(10)
C23 0.0216(11) 0.0477(15) 0.0450(15) -0.0002(12) 0.0077(10) -0.0004(10)
C24 0.0283(12) 0.0315(12) 0.0543(17) 0.0061(11) 0.0047(11) -0.0030(10)
C25 0.0246(11) 0.0248(11) 0.0439(14) -0.0005(10) 0.0039(10) 0.0035(9)
C26 0.0213(10) 0.0239(10) 0.0185(10) 0.0007(8) -0.0007(8) 0.0053(8)
C27 0.0266(11) 0.0249(11) 0.0302(12) 0.0018(9) 0.0043(9) 0.0050(8)
C28 0.0331(12) 0.0223(10) 0.0322(12) 0.0014(9) 0.0015(10) 0.0043(9)
C29 0.0317(12) 0.0293(11) 0.0272(12) -0.0040(9) -0.0014(9) 0.0101(9)
C30 0.0282(11) 0.0354(12) 0.0261(12) -0.0033(9) 0.0034(9) 0.0106(9)
C31 0.0245(10) 0.0277(11) 0.0228(11) 0.0002(8) 0.0019(8) 0.0043(8)
C32 0.0488(16) 0.0327(13) 0.0527(18) -0.0065(12) 0.0069(13) 0.0162(12)
C33 0.0224(10) 0.0184(9) 0.0201(10) 0.0013(7) 0.0020(8) 0.0063(7)
C34 0.0244(10) 0.0239(10) 0.0233(11) 0.0031(8) 0.0038(8) 0.0000(8)
C35 0.0305(11) 0.0281(11) 0.0227(11) 0.0063(9) 0.0045(9) 0.0057(9)
C36 0.0280(11) 0.0281(11) 0.0232(11) -0.0005(8) -0.0007(9) 0.0098(9)
C37 0.0231(10) 0.0271(11) 0.0282(12) -0.0007(9) -0.0004(9) -0.0013(8)
C38 0.0229(10) 0.0261(10) 0.0257(11) 0.0034(8) 0.0050(8) 0.0019(8)
C39 0.0369(13) 0.0454(14) 0.0255(12) -0.0001(10) -0.0040(10) 0.0078(11)
C40 0.0590(19) 0.0573(19) 0.0428(17) 0.0078(14) 0.0083(14) 0.0170(15)
C41 0.0377(13) 0.0362(13) 0.0402(14) 0.0096(11) 0.0125(11) 0.0018(10)
C42 0.0444(15) 0.0351(13) 0.0412(15) -0.0017(11) 0.0130(12) 0.0011(11)
C43 0.0538(18) 0.0461(17) 0.068(2) 0.0055(15) 0.0220(16) 0.0155(14)
C44 0.0390(15) 0.0579(19) 0.062(2) 0.0186(16) 0.0122(14) 0.0082(13)
C45 0.0385(14) 0.0417(14) 0.0445(16) 0.0093(12) 0.0121(12) -0.0030(11)
C46 0.0454(15) 0.0359(13) 0.0338(14) 0.0053(10) 0.0155(11) 0.0011(11)

loop_
_geom_bond_atom_site_label_1
_geom_bond_atom_site_label_2
_geom_bond_distance
_geom_bond_site_symmetry_2
_geom_bond_publ_flag
Ti1 O1 1.7917(15) . ?
Ti1 O2 1.7924(14) . ?
Ti1 Cl1 2.2496(6) . ?
Ti1 Cl2 2.2684(6) . ?
Ti1 N1 2.3377(17) . ?
O1 C1 1.432(2) . ?
O2 C4 1.428(2) . ?
N1 C2 1.491(3) . ?
N1 C3 1.491(3) . ?
N1 C19 1.506(3) . ?
C1 C5 1.530(3) . ?
C1 C12 1.532(3) . ?
C1 C2 1.547(3) . ?
C2 H2A 0.9700 . ?
C2 H2B 0.9700 . ?
C3 C4 1.552(3) . ?
C3 H3A 0.9700 . ?
C3 H3B 0.9700 . ?
C4 C33 1.532(3) . ?
C4 C26 1.533(3) . ?
C5 C6 1.381(3) . ?
C5 C10 1.397(3) . ?
C6 C7 1.395(3) . ?
C6 H6 0.9300 . ?
C7 C8 1.389(3) . ?
C7 H7 0.9300 . ?
C8 C9 1.389(4) . ?
C8 C11 1.510(3) . ?
C9 C10 1.385(3) . ?
C9 H9 0.9300 . ?
C10 H10 0.9300 . ?
C11 H11A 0.9600 . ?
C11 H11B 0.9600 . ?
C11 H11C 0.9600 . ?
C12 C13 1.385(3) . ?
C12 C17 1.402(3) . ?
C13 C14 1.393(3) . ?
C13 H13 0.9300 . ?
C14 C15 1.389(3) . ?
C14 H14 0.9300 . ?
C15 C16 1.399(3) . ?
C15 C18 1.508(3) . ?
C16 C17 1.384(3) . ?
C16 H16 0.9300 . ?
C17 H17 0.9300 . ?
C18 H18A 0.9600 . ?
C18 H18B 0.9600 . ?
C18 H18C 0.9600 . ?
C19 C20 1.514(3) . ?
C19 H19A 0.9700 . ?
C19 H19B 0.9700 . ?
C20 C25 1.393(3) . ?
C20 C21 1.394(3) . ?
C21 C22 1.385(3) . ?
C21 H21 0.9300 . ?
C22 C23 1.379(4) . ?
C22 H22 0.9300 . ?
C23 C24 1.385(4) . ?
C23 H23 0.9300 . ?
C24 C25 1.385(3) . ?
C24 H24 0.9300 . ?
C25 H25 0.9300 . ?
C26 C27 1.392(3) . ?
C26 C31 1.394(3) . ?
C27 C28 1.395(3) . ?
C27 H27 0.9300 . ?
C28 C29 1.389(3) . ?
C28 H28 0.9300 . ?
C29 C30 1.385(3) . ?
C29 C32 1.514(3) . ?
C30 C31 1.387(3) . ?
C30 H30 0.9300 . ?
C31 H31 0.9300 . ?
C32 H32A 0.9600 . ?
C32 H32B 0.9600 . ?
C32 H32C 0.9600 . ?
C33 C38 1.390(3) . ?
C33 C34 1.402(3) . ?
C34 C35 1.388(3) . ?
C34 H34 0.9300 . ?
C35 C36 1.394(3) . ?
C35 H35 0.9300 . ?
C36 C37 1.387(3) . ?
C36 C39 1.511(3) . ?
C37 C38 1.392(3) . ?
C37 H37 0.9300 . ?
C38 H38 0.9300 . ?
C39 H39A 0.9600 . ?
C39 H39B 0.9600 . ?
C39 H39C 0.9600 . ?
C40 C41 1.493(4) . ?
C40 H40A 0.9600 . ?
C40 H40B 0.9600 . ?
C40 H40C 0.9600 . ?
C41 C42 1.391(4) . ?
C41 C46 1.409(4) . ?
C42 C43 1.370(4) . ?
C42 H42 0.9300 . ?
C43 C44 1.373(5) . ?
C43 H43 0.9300 . ?
C44 C45 1.377(4) . ?
C44 H44 0.9300 . ?
C45 C46 1.373(4) . ?
C45 H45 0.9300 . ?
C46 H46 0.9300 . ?
